data_7229695
loop_
_publ_author_name
'Mohanraj, J.'
'Capria, E.'
'Benevoli, L.'
'Perucchi, A.'
'Demitri, N.'
'Fraleoni-Morgera, A'

_publ_section_title
;
 XRD- and infrared-probed anisotropic thermal expansion properties of an
 organic semiconducting single crystal.
;
_journal_issue 3
_journal_name_full 'Physical chemistry chemical physics : PCCP'
_journal_page_first 1984
_journal_page_last 1992
_journal_paper_doi 10.1039/c7cp05209j
_journal_volume 20
_journal_year 2018
_chemical_formula_moiety 'C7 H5 N O'
_chemical_formula_sum 'C7 H5 N O'
_chemical_formula_weight 119.12
_chemical_name_common 4-hydroxycyanobenzene
_space_group_crystal_system orthorhombic
_space_group_IT_number 60
_space_group_name_Hall '-P 2n 2ab'
_space_group_name_H-M_alt 'P b c n'
_symmetry_space_group_name_Hall '-P 2n 2ab'
_symmetry_space_group_name_H-M 'P b c n'
_atom_sites_solution_hydrogens mixed
_atom_sites_solution_primary direct
_atom_sites_solution_secondary difmap
_audit_creation_method SHELXL-2013
_audit_update_record
;
2017-06-30 deposited with the CCDC.
2017-12-11 downloaded from the CCDC.
;
_cell_angle_alpha 90
_cell_angle_beta 90
_cell_angle_gamma 90
_cell_formula_units_Z 16
_cell_length_a 9.147(2)
_cell_length_b 10.640(1)
_cell_length_c 25.365(2)
_cell_measurement_reflns_used 9588
_cell_measurement_temperature 200(2)
_cell_measurement_theta_max 33.04
_cell_measurement_theta_min 1.87
_cell_volume 2468.6(6)
_computing_cell_refinement 'XDS (Kabsch, 2010)'
_computing_data_collection 'Elettra XRD1 Data Collection SW'
_computing_data_reduction 'XDS - SCALA (Winn, 2011)'
_computing_molecular_graphics 'Coot (Emsley, 2004)'
_computing_publication_material enCIFer/publCIF
_computing_structure_refinement 'SHELXL-2012 (Sheldrick, 2015)'
_computing_structure_solution 'Sir2011 (Burla, 2015)'
_diffrn_ambient_temperature 200(2)
_diffrn_measured_fraction_theta_full 0.979
_diffrn_measured_fraction_theta_max 0.964
_diffrn_measurement_device_type
;
'Huber 4-circles Kappa Goniometer, Pilatus 2M detector'
;
_diffrn_measurement_method 'Rotating crystal'
_diffrn_radiation_type Synchrotron
_diffrn_radiation_wavelength 0.8266
_diffrn_reflns_av_R_equivalents 0.034
_diffrn_reflns_av_unetI/netI 0.0241
_diffrn_reflns_Laue_measured_fraction_full 0.979
_diffrn_reflns_Laue_measured_fraction_max 0.964
_diffrn_reflns_limit_h_max 11
_diffrn_reflns_limit_h_min 0
_diffrn_reflns_limit_k_max 13
_diffrn_reflns_limit_k_min 0
_diffrn_reflns_limit_l_max 33
_diffrn_reflns_limit_l_min 0
_diffrn_reflns_number 12913
_diffrn_reflns_point_group_measured_fraction_full 0.979
_diffrn_reflns_point_group_measured_fraction_max 0.964
_diffrn_reflns_theta_full 29.733
_diffrn_reflns_theta_max 31.086
_diffrn_reflns_theta_min 1.867
_diffrn_source 'Elettra Synchrotron - XRD1 BL'
_diffrn_standards_decay_% 0
_diffrn_standards_interval_count 0
_diffrn_standards_number 0
_exptl_absorpt_coefficient_mu 0.123
_exptl_absorpt_correction_type none
_exptl_crystal_colour colourless
_exptl_crystal_density_diffrn 1.282
_exptl_crystal_description 'thick plate'
_exptl_crystal_F_000 992
_exptl_crystal_size_max 1
_exptl_crystal_size_mid 0.5
_exptl_crystal_size_min 0.25
_refine_diff_density_max 0.212
_refine_diff_density_min -0.208
_refine_diff_density_rms 0.043
_refine_ls_extinction_coef 0.366(13)
_refine_ls_extinction_expression Fc^*^=kFc[1+0.001xFc^2^\l^3^/sin(2\q)]^-1/4^
_refine_ls_extinction_method SHELXL
_refine_ls_goodness_of_fit_ref 1.065
_refine_ls_hydrogen_treatment mixed
_refine_ls_matrix_type full
_refine_ls_number_parameters 172
_refine_ls_number_reflns 2442
_refine_ls_number_restraints 0
_refine_ls_restrained_S_all 1.065
_refine_ls_R_factor_all 0.0419
_refine_ls_R_factor_gt 0.0416
_refine_ls_shift/su_max 0.001
_refine_ls_shift/su_mean 0.000
_refine_ls_structure_factor_coef Fsqd
_refine_ls_weighting_details
;
 w=1/[\s^2^(Fo^2^)+(0.0622P)^2^+0.4497P]
 where P=(Fo^2^+2Fc^2^)/3
;
_refine_ls_weighting_scheme calc
_refine_ls_wR_factor_gt 0.1081
_refine_ls_wR_factor_ref 0.1085
_reflns_Friedel_coverage 0.000
_reflns_number_gt 2401
_reflns_number_total 2442
_reflns_threshold_expression 'I > 2\s(I)'
_cod_data_source_file c7cp05209j2.cif
_cod_data_source_block 4HCB200K
_cod_depositor_comments 'Adding full bibliography for 7229694--7229703.cif.'
_cod_original_cell_volume 2468.6(7)
_cod_database_code 7229695
_shelx_space_group_comment
;
The symmetry employed for this shelxl refinement is uniquely defined
by the following loop, which should always be used as a source of
symmetry information in preference to the above space-group names.
They are only intended as comments.
;
_shelxl_version_number 2012-9

loop_
_space_group_symop_operation_xyz
'x, y, z'
'-x+1/2, -y+1/2, z+1/2'
'x+1/2, -y+1/2, -z'
'-x, y, -z+1/2'
'-x, -y, -z'
'x-1/2, y-1/2, -z-1/2'
'-x-1/2, y-1/2, z'
'x, -y, z-1/2'

loop_
_atom_site_label
_atom_site_type_symbol
_atom_site_fract_x
_atom_site_fract_y
_atom_site_fract_z
_atom_site_U_iso_or_equiv
_atom_site_adp_type
_atom_site_occupancy
_atom_site_site_symmetry_order
_atom_site_calc_flag
_atom_site_refinement_flags_posn
_atom_site_refinement_flags_adp
O1_1 O 0.25388(9) 0.29794(7) 0.75070(3) 0.0401(3) Uani 1 1 d . .
H1_1 H 0.1942(19) 0.3441(17) 0.7293(7) 0.066(5) Uiso 1 1 d . .
C2_1 C 0.33253(11) 0.37494(10) 0.78203(4) 0.0323(3) Uani 1 1 d . .
C3_1 C 0.43549(12) 0.31974(10) 0.81535(4) 0.0371(3) Uani 1 1 d . .
H3_1 H 0.4476 0.2311 0.8154 0.045 Uiso 1 1 calc R U
C4_1 C 0.51959(12) 0.39319(11) 0.84815(4) 0.0380(3) Uani 1 1 d . .
H4_1 H 0.5898 0.3554 0.8708 0.046 Uiso 1 1 calc R U
C5_1 C 0.50131(11) 0.52322(10) 0.84804(4) 0.0346(3) Uani 1 1 d . .
C6_1 C 0.39912(12) 0.57857(10) 0.81453(4) 0.0360(3) Uani 1 1 d . .
H6_1 H 0.3875 0.6673 0.8143 0.043 Uiso 1 1 calc R U
C7_1 C 0.31480(12) 0.50507(10) 0.78165(4) 0.0337(3) Uani 1 1 d . .
H7_1 H 0.2451 0.5429 0.7589 0.040 Uiso 1 1 calc R U
C8_1 C 0.58429(13) 0.60197(11) 0.88284(4) 0.0401(3) Uani 1 1 d . .
N9_1 N 0.64724(13) 0.66770(10) 0.91051(4) 0.0513(3) Uani 1 1 d . .
O1_2 O 0.28975(9) 0.63975(9) 1.03355(3) 0.0460(3) Uani 1 1 d . .
H1_2 H 0.240(2) 0.7041(19) 1.0465(7) 0.069(5) Uiso 1 1 d . .
C2_2 C 0.21445(11) 0.59435(10) 0.99169(4) 0.0331(3) Uani 1 1 d . .
C3_2 C 0.27125(12) 0.49029(11) 0.96573(4) 0.0399(3) Uani 1 1 d . .
H3_2 H 0.3599 0.4534 0.9776 0.048 Uiso 1 1 calc R U
C4_2 C 0.19915(12) 0.44046(11) 0.92275(4) 0.0390(3) Uani 1 1 d . .
H4_2 H 0.2377 0.3690 0.9051 0.047 Uiso 1 1 calc R U
C5_2 C 0.06972(12) 0.49539(10) 0.90532(4) 0.0337(3) Uani 1 1 d . .
C6_2 C 0.01267(11) 0.59896(10) 0.93177(4) 0.0360(3) Uani 1 1 d . .
H6_2 H -0.0761 0.6358 0.9200 0.043 Uiso 1 1 calc R U
C7_2 C 0.08403(12) 0.64829(10) 0.97478(4) 0.0349(3) Uani 1 1 d . .
H7_2 H 0.0445 0.7188 0.9928 0.042 Uiso 1 1 calc R U
C8_2 C -0.00494(12) 0.44770(11) 0.85970(5) 0.0403(3) Uani 1 1 d . .
N9_2 N -0.06539(13) 0.41251(12) 0.82311(4) 0.0536(3) Uani 1 1 d . .

loop_
_atom_site_aniso_label
_atom_site_aniso_U_11
_atom_site_aniso_U_22
_atom_site_aniso_U_33
_atom_site_aniso_U_23
_atom_site_aniso_U_13
_atom_site_aniso_U_12
O1_1 0.0467(5) 0.0362(4) 0.0375(4) 0.0059(3) -0.0115(3) -0.0085(3)
C2_1 0.0346(5) 0.0356(5) 0.0265(5) 0.0046(4) -0.0013(4) -0.0039(4)
C3_1 0.0453(6) 0.0317(5) 0.0345(5) 0.0052(4) -0.0054(4) 0.0026(4)
C4_1 0.0405(6) 0.0414(6) 0.0322(5) 0.0054(4) -0.0078(4) 0.0056(4)
C5_1 0.0351(6) 0.0401(6) 0.0286(5) -0.0007(4) -0.0030(4) 0.0001(4)
C6_1 0.0400(6) 0.0338(5) 0.0343(5) 0.0018(4) -0.0039(4) 0.0029(4)
C7_1 0.0334(5) 0.0363(6) 0.0314(5) 0.0064(4) -0.0057(4) 0.0019(4)
C8_1 0.0408(6) 0.0432(6) 0.0362(6) -0.0019(5) -0.0061(4) 0.0047(5)
N9_1 0.0556(7) 0.0482(6) 0.0500(6) -0.0104(5) -0.0175(5) 0.0037(5)
O1_2 0.0465(5) 0.0506(5) 0.0408(5) -0.0138(4) -0.0120(3) 0.0042(4)
C2_2 0.0342(5) 0.0369(5) 0.0283(5) -0.0010(4) -0.0006(4) -0.0033(4)
C3_2 0.0354(6) 0.0482(6) 0.0360(6) -0.0052(5) -0.0043(4) 0.0097(5)
C4_2 0.0397(6) 0.0441(6) 0.0334(5) -0.0077(4) 0.0005(4) 0.0068(4)
C5_2 0.0353(5) 0.0389(6) 0.0270(5) 0.0016(4) -0.0004(4) -0.0039(4)
C6_2 0.0319(5) 0.0360(6) 0.0401(6) 0.0029(4) -0.0034(4) 0.0019(4)
C7_2 0.0357(5) 0.0312(5) 0.0379(5) -0.0021(4) 0.0013(4) 0.0015(4)
C8_2 0.0418(6) 0.0443(6) 0.0348(6) 0.0001(5) -0.0041(5) -0.0009(5)
N9_2 0.0579(7) 0.0598(7) 0.0431(6) -0.0058(5) -0.0160(5) -0.0015(5)

loop_
_atom_type_symbol
_atom_type_description
_atom_type_scat_dispersion_real
_atom_type_scat_dispersion_imag
_atom_type_scat_source
C C -0.0020 0.0023 'International Tables Vol C Tables 4.2.6.8 and 6.1.1.4'
N N -0.0031 0.0047 'International Tables Vol C Tables 4.2.6.8 and 6.1.1.4'
O O -0.0042 0.0085 'International Tables Vol C Tables 4.2.6.8 and 6.1.1.4'
H H 0.0000 0.0000 'International Tables Vol C Tables 4.2.6.8 and 6.1.1.4'

loop_
_geom_angle_atom_site_label_1
_geom_angle_atom_site_label_2
_geom_angle_atom_site_label_3
_geom_angle
C2_1 O1_1 H1_1 110.0(11)
O1_1 C2_1 C7_1 122.48(9)
O1_1 C2_1 C3_1 117.46(9)
C7_1 C2_1 C3_1 120.06(9)
C4_1 C3_1 C2_1 120.29(10)
C4_1 C3_1 H3_1 119.9
C2_1 C3_1 H3_1 119.9
C3_1 C4_1 C5_1 119.70(10)
C3_1 C4_1 H4_1 120.2
C5_1 C4_1 H4_1 120.2
C4_1 C5_1 C6_1 120.07(10)
C4_1 C5_1 C8_1 121.01(10)
C6_1 C5_1 C8_1 118.91(10)
C7_1 C6_1 C5_1 120.28(10)
C7_1 C6_1 H6_1 119.9
C5_1 C6_1 H6_1 119.9
C6_1 C7_1 C2_1 119.60(9)
C6_1 C7_1 H7_1 120.2
C2_1 C7_1 H7_1 120.2
N9_1 C8_1 C5_1 177.85(12)
C2_2 O1_2 H1_2 107.8(12)
O1_2 C2_2 C3_2 117.75(10)
O1_2 C2_2 C7_2 122.03(10)
C3_2 C2_2 C7_2 120.22(9)
C4_2 C3_2 C2_2 120.13(10)
C4_2 C3_2 H3_2 119.9
C2_2 C3_2 H3_2 119.9
C3_2 C4_2 C5_2 119.73(10)
C3_2 C4_2 H4_2 120.1
C5_2 C4_2 H4_2 120.1
C6_2 C5_2 C4_2 119.87(10)
C6_2 C5_2 C8_2 119.34(10)
C4_2 C5_2 C8_2 120.79(10)
C7_2 C6_2 C5_2 120.44(10)
C7_2 C6_2 H6_2 119.8
C5_2 C6_2 H6_2 119.8
C6_2 C7_2 C2_2 119.60(10)
C6_2 C7_2 H7_2 120.2
C2_2 C7_2 H7_2 120.2
N9_2 C8_2 C5_2 178.41(13)

loop_
_geom_bond_atom_site_label_1
_geom_bond_atom_site_label_2
_geom_bond_distance
O1_1 C2_1 1.3492(13)
O1_1 H1_1 0.913(19)
C2_1 C7_1 1.3941(15)
C2_1 C3_1 1.3952(14)
C3_1 C4_1 1.3765(16)
C3_1 H3_1 0.9500
C4_1 C5_1 1.3936(16)
C4_1 H4_1 0.9500
C5_1 C6_1 1.3939(15)
C5_1 C8_1 1.4343(15)
C6_1 C7_1 1.3791(15)
C6_1 H6_1 0.9500
C7_1 H7_1 0.9500
C8_1 N9_1 1.1460(15)
O1_2 C2_2 1.3548(13)
O1_2 H1_2 0.89(2)
C2_2 C3_2 1.3890(15)
C2_2 C7_2 1.3915(15)
C3_2 C4_2 1.3801(15)
C3_2 H3_2 0.9500
C4_2 C5_2 1.3923(16)
C4_2 H4_2 0.9500
C5_2 C6_2 1.3918(16)
C5_2 C8_2 1.4362(15)
C6_2 C7_2 1.3754(15)
C6_2 H6_2 0.9500
C7_2 H7_2 0.9500
C8_2 N9_2 1.1434(16)

loop_
_geom_torsion_atom_site_label_1
_geom_torsion_atom_site_label_2
_geom_torsion_atom_site_label_3
_geom_torsion_atom_site_label_4
_geom_torsion
O1_1 C2_1 C3_1 C4_1 179.77(10)
C7_1 C2_1 C3_1 C4_1 0.27(16)
C2_1 C3_1 C4_1 C5_1 0.13(17)
C3_1 C4_1 C5_1 C6_1 -0.52(16)
C3_1 C4_1 C5_1 C8_1 178.19(11)
C4_1 C5_1 C6_1 C7_1 0.53(17)
C8_1 C5_1 C6_1 C7_1 -178.21(10)
C5_1 C6_1 C7_1 C2_1 -0.13(17)
O1_1 C2_1 C7_1 C6_1 -179.74(10)
C3_1 C2_1 C7_1 C6_1 -0.27(16)
O1_2 C2_2 C3_2 C4_2 -179.82(10)
C7_2 C2_2 C3_2 C4_2 0.52(17)
C2_2 C3_2 C4_2 C5_2 0.39(18)
C3_2 C4_2 C5_2 C6_2 -0.96(17)
C3_2 C4_2 C5_2 C8_2 178.05(11)
C4_2 C5_2 C6_2 C7_2 0.62(16)
C8_2 C5_2 C6_2 C7_2 -178.40(10)
C5_2 C6_2 C7_2 C2_2 0.29(16)
O1_2 C2_2 C7_2 C6_2 179.49(10)
C3_2 C2_2 C7_2 C6_2 -0.86(16)
